data_7204666
loop_
_publ_author_name
'Carlucci, Lucia'
'Ciani, Gianfranco'
'Proserpio, Davide M.'
'Rizzato, Silvia'

_publ_section_title
;
 New architectures from the self-assembly of MIISO4 salts with
 bis(4-pyridyl) ligands. The first case of polycatenation involving
 three distinct sets of 2D polymeric (4,4)-layers parallel to a common
 axis
;
_journal_issue 34
_journal_name_full CrystEngComm
_journal_page_first 190
_journal_paper_doi 10.1039/b304201d
_journal_volume 5
_journal_year 2003
_chemical_formula_sum 'C26 H28 Fe N4 O4 S'
_chemical_formula_weight 548.43
_space_group_IT_number 15
_symmetry_cell_setting monoclinic
_symmetry_space_group_name_Hall '-C 2yc'
_symmetry_space_group_name_H-M 'C 1 2/c 1'
_atom_sites_solution_hydrogens geom
_atom_sites_solution_primary direct
_atom_sites_solution_secondary difmap
_cell_angle_alpha 90.00
_cell_angle_beta 110.50(3)
_cell_angle_gamma 90.00
_cell_formula_units_Z 4
_cell_length_a 21.731(4)
_cell_length_b 10.588(2)
_cell_length_c 11.685(2)
_cell_measurement_reflns_used 3732
_cell_measurement_temperature 293(2)
_cell_measurement_theta_max 25
_cell_measurement_theta_min 2
_cell_volume 2518.3(9)
_computing_molecular_graphics SCHAKAL
_computing_structure_refinement 'SHELXL-97 (Sheldrick, 1997)'
_computing_structure_solution SIR92
_diffrn_ambient_temperature 293(2)
_diffrn_detector_type CCD_plate
_diffrn_measured_fraction_theta_full 0.991
_diffrn_measured_fraction_theta_max 0.991
_diffrn_measurement_device SMART
_diffrn_measurement_method omega-scan
_diffrn_radiation_monochromator graphite
_diffrn_radiation_source 'fine-focus sealed tube'
_diffrn_radiation_type MoK\a
_diffrn_radiation_wavelength 0.71073
_diffrn_reflns_av_R_equivalents 0.0640
_diffrn_reflns_av_sigmaI/netI 0.0692
_diffrn_reflns_limit_h_max 26
_diffrn_reflns_limit_h_min -26
_diffrn_reflns_limit_k_max 12
_diffrn_reflns_limit_k_min -13
_diffrn_reflns_limit_l_max 14
_diffrn_reflns_limit_l_min -14
_diffrn_reflns_number 11645
_diffrn_reflns_theta_full 26.00
_diffrn_reflns_theta_max 26.00
_diffrn_reflns_theta_min 2.00
_diffrn_standards_decay_% 0
_exptl_absorpt_coefficient_mu 0.722
_exptl_absorpt_correction_T_max 1.00
_exptl_absorpt_correction_T_min 0.79
_exptl_absorpt_correction_type sadabs
_exptl_crystal_colour yellow
_exptl_crystal_density_diffrn 1.447
_exptl_crystal_density_method 'not measured'
_exptl_crystal_description column
_exptl_crystal_F_000 1144
_exptl_crystal_size_max 0.38
_exptl_crystal_size_mid 0.04
_exptl_crystal_size_min 0.04
_refine_diff_density_max 0.297
_refine_diff_density_min -0.303
_refine_diff_density_rms 0.054
_refine_ls_extinction_method none
_refine_ls_goodness_of_fit_all 0.895
_refine_ls_hydrogen_treatment mixed
_refine_ls_matrix_type full
_refine_ls_number_parameters 165
_refine_ls_number_reflns 2448
_refine_ls_number_restraints 1
_refine_ls_restrained_S_all 0.895
_refine_ls_R_factor_all 0.0732
_refine_ls_R_factor_obs 0.0358
_refine_ls_shift/su_max 0.012
_refine_ls_shift/su_mean 0.002
_refine_ls_structure_factor_coef Fsqd
_refine_ls_weighting_details 'calc w=1/[\s^2^(Fo^2^)+(0.0411P)^2^+0.0000P] where P=(Fo^2^+2Fc^2^)/3'
_refine_ls_weighting_scheme calc
_refine_ls_wR_factor_all 0.0817
_refine_ls_wR_factor_obs 0.0739
_reflns_number_observed 1596
_reflns_number_total 2448
_reflns_observed_criterion >2sigma(I)
_cod_data_source_file b304201d.txt
_cod_data_source_block 1
_cod_depositor_comments
;
The following automatic conversions were performed:
'_symmetry_cell_setting' value 'Monoclinic' changed to 'monoclinic'
according to '/home/saulius/struct/CIF-dictionaries/cif_core.dic'
dictionary named 'cif_core.dic' version 2.4.1 from 2010-06-29.

Automatic conversion script
Id: cif_fix_enum 1527 2010-12-29 10:47:43Z saulius 
;
_cod_original_sg_symbol_H-M 'C2/c  (15)'
_cod_database_code 7204666
_diffrn_measurement_domega 0.30
_diffrn_measurement_rtime 20

loop_
_symmetry_equiv_pos_as_xyz
'x, y, z'
'-x, y, -z+1/2'
'x+1/2, y+1/2, z'
'-x+1/2, y+1/2, -z+1/2'
'-x, -y, -z'
'x, -y, z-1/2'
'-x+1/2, -y+1/2, -z'
'x+1/2, -y+1/2, z-1/2'

loop_
_atom_site_label
_atom_site_type_symbol
_atom_site_fract_x
_atom_site_fract_y
_atom_site_fract_z
_atom_site_U_iso_or_equiv
_atom_site_adp_type
_atom_site_occupancy
_atom_site_symmetry_multiplicity
_atom_site_calc_flag
_atom_site_refinement_flags
_atom_site_disorder_assembly
_atom_site_disorder_group
Fe Fe 0.5000 0.0000 0.5000 0.02663(16) Uani 1 2 d S . .
N2 N 0.10628(9) 0.5505(2) 0.59685(18) 0.0310(5) Uani 1 1 d . . .
C8 C 0.31488(12) 0.6222(2) 0.7724(3) 0.0401(7) Uani 1 1 d . . .
H8A H 0.3242 0.6395 0.8584 0.048 Uiso 1 1 calc R . .
H8B H 0.3266 0.6968 0.7364 0.048 Uiso 1 1 calc R . .
C3 C 0.39211(13) 0.3778(2) 0.6145(2) 0.0360(6) Uani 1 1 d . . .
C2 C 0.44598(13) 0.3943(3) 0.5781(3) 0.0443(7) Uani 1 1 d . . .
H2 H 0.4606 0.4753 0.5701 0.053 Uiso 1 1 calc R . .
C13 C 0.13683(12) 0.6433(2) 0.5593(2) 0.0353(6) Uani 1 1 d . . .
H13 H 0.1121 0.6933 0.4940 0.042 Uiso 1 1 calc R . .
N1 N 0.46224(10) 0.1714(2) 0.56793(18) 0.0349(5) Uani 1 1 d . . .
C9 C 0.24231(12) 0.5986(2) 0.7119(2) 0.0322(6) Uani 1 1 d . . .
C12 C 0.20328(13) 0.6684(2) 0.6129(2) 0.0359(6) Uani 1 1 d . . .
H12 H 0.2220 0.7330 0.5820 0.043 Uiso 1 1 calc R . .
C1 C 0.47781(13) 0.2906(3) 0.5538(3) 0.0432(7) Uani 1 1 d . . .
H1 H 0.5123 0.3048 0.5258 0.052 Uiso 1 1 calc R . .
C5 C 0.41330(14) 0.1563(3) 0.6109(3) 0.0472(8) Uani 1 1 d . . .
H5 H 0.4029 0.0746 0.6271 0.057 Uiso 1 1 calc R . .
C4 C 0.37733(14) 0.2544(3) 0.6327(3) 0.0483(8) Uani 1 1 d . . .
H4 H 0.3428 0.2374 0.6599 0.058 Uiso 1 1 calc R . .
C6 C 0.35102(13) 0.4875(2) 0.6296(2) 0.0417(7) Uani 1 1 d . . .
H6A H 0.3052 0.4706 0.5827 0.050 Uiso 1 1 calc R . .
H6B H 0.3637 0.5629 0.5962 0.050 Uiso 1 1 calc R . .
C11 C 0.14400(12) 0.4825(2) 0.6920(2) 0.0366(7) Uani 1 1 d . . .
H11 H 0.1244 0.4170 0.7198 0.044 Uiso 1 1 calc R . .
C7 C 0.35809(12) 0.5120(2) 0.7611(2) 0.0395(7) Uani 1 1 d . . .
H7A H 0.4037 0.5309 0.8080 0.047 Uiso 1 1 calc R . .
H7B H 0.3460 0.4365 0.7952 0.047 Uiso 1 1 calc R . .
C10 C 0.21026(12) 0.5036(2) 0.7514(2) 0.0387(6) Uani 1 1 d . . .
H10 H 0.2336 0.4540 0.8182 0.046 Uiso 1 1 calc R . .
S S 0.5000 -0.18022(8) 0.7500 0.0277(2) Uani 1 2 d SD . .
O1 O 0.49835(9) -0.09706(18) 0.64811(15) 0.0474(5) Uani 1 1 d D . .
O2 O 0.55932(10) -0.2545(2) 0.78761(18) 0.0679(7) Uani 1 1 d D . .

loop_
_atom_site_aniso_label
_atom_site_aniso_U_11
_atom_site_aniso_U_22
_atom_site_aniso_U_33
_atom_site_aniso_U_23
_atom_site_aniso_U_13
_atom_site_aniso_U_12
Fe 0.0240(3) 0.0306(3) 0.0284(3) 0.0015(2) 0.0130(2) -0.0002(2)
N2 0.0282(12) 0.0328(12) 0.0339(13) 0.0006(10) 0.0134(10) -0.0010(10)
C8 0.0254(15) 0.0420(17) 0.0517(17) -0.0127(14) 0.0119(14) 0.0008(12)
C3 0.0404(16) 0.0361(16) 0.0333(15) -0.0052(12) 0.0152(13) 0.0000(13)
C2 0.0424(17) 0.0318(16) 0.064(2) -0.0054(14) 0.0250(16) -0.0066(13)
C13 0.0318(16) 0.0366(16) 0.0369(16) 0.0038(12) 0.0114(13) -0.0003(12)
N1 0.0354(13) 0.0352(13) 0.0384(13) -0.0005(10) 0.0185(11) 0.0007(10)
C9 0.0281(14) 0.0302(15) 0.0417(16) -0.0094(12) 0.0165(13) -0.0003(12)
C12 0.0355(16) 0.0356(16) 0.0410(16) -0.0027(13) 0.0189(13) -0.0076(13)
C1 0.0338(16) 0.0408(18) 0.0612(19) -0.0030(15) 0.0245(15) -0.0057(14)
C5 0.062(2) 0.0346(17) 0.063(2) 0.0004(14) 0.0445(17) -0.0003(15)
C4 0.058(2) 0.0423(18) 0.066(2) -0.0024(15) 0.0488(18) -0.0017(15)
C6 0.0377(16) 0.0409(17) 0.0466(17) -0.0024(14) 0.0150(13) 0.0051(14)
C11 0.0345(15) 0.0311(16) 0.0490(17) 0.0057(13) 0.0206(13) 0.0003(12)
C7 0.0276(14) 0.0407(17) 0.0488(17) -0.0053(14) 0.0117(13) 0.0025(13)
C10 0.0296(14) 0.0387(16) 0.0462(16) 0.0059(14) 0.0115(13) 0.0055(14)
S 0.0309(5) 0.0252(5) 0.0287(5) 0.000 0.0124(4) 0.000
O1 0.0417(11) 0.0677(14) 0.0347(11) 0.0150(10) 0.0157(9) -0.0082(10)
O2 0.0655(15) 0.0613(14) 0.0642(15) -0.0046(11) 0.0069(12) 0.0425(12)

loop_
_atom_type_symbol
_atom_type_description
_atom_type_scat_dispersion_real
_atom_type_scat_dispersion_imag
_atom_type_scat_source
C C 0.0033 0.0016 'International Tables Vol C Tables 4.2.6.8 and 6.1.1.4'
H H 0.0000 0.0000 'International Tables Vol C Tables 4.2.6.8 and 6.1.1.4'
N N 0.0061 0.0033 'International Tables Vol C Tables 4.2.6.8 and 6.1.1.4'
O O 0.0106 0.0060 'International Tables Vol C Tables 4.2.6.8 and 6.1.1.4'
S S 0.1246 0.1234 'International Tables Vol C Tables 4.2.6.8 and 6.1.1.4'
Fe Fe 0.3463 0.8444 'International Tables Vol C Tables 4.2.6.8 and 6.1.1.4'

loop_
_geom_angle_atom_site_label_1
_geom_angle_atom_site_label_2
_geom_angle_atom_site_label_3
_geom_angle
_geom_angle_site_symmetry_1
_geom_angle_site_symmetry_3
_geom_angle_publ_flag
O1 Fe O1 180.0 5_656 . ?
O1 Fe N1 90.57(8) 5_656 . ?
O1 Fe N1 89.43(8) . . ?
O1 Fe N1 89.43(8) 5_656 5_656 ?
O1 Fe N1 90.57(8) . 5_656 ?
N1 Fe N1 180.000(1) . 5_656 ?
O1 Fe N2 90.74(8) 5_656 7_556 ?
O1 Fe N2 89.26(8) . 7_556 ?
N1 Fe N2 86.11(7) . 7_556 ?
N1 Fe N2 93.89(7) 5_656 7_556 ?
O1 Fe N2 89.26(8) 5_656 3_545 ?
O1 Fe N2 90.74(8) . 3_545 ?
N1 Fe N2 93.89(7) . 3_545 ?
N1 Fe N2 86.11(7) 5_656 3_545 ?
N2 Fe N2 180.00(6) 7_556 3_545 ?
C11 N2 C13 115.9(2) . . ?
C11 N2 Fe 120.82(17) . 3_455 ?
C13 N2 Fe 123.17(16) . 3_455 ?
C9 C8 C7 114.0(2) . . ?
C4 C3 C2 115.7(2) . . ?
C4 C3 C6 122.0(2) . . ?
C2 C3 C6 122.3(2) . . ?
C1 C2 C3 120.0(2) . . ?
N2 C13 C12 123.4(2) . . ?
C1 N1 C5 115.5(2) . . ?
C1 N1 Fe 125.54(17) . . ?
C5 N1 Fe 118.25(18) . . ?
C12 C9 C10 115.6(2) . . ?
C12 C9 C8 122.5(2) . . ?
C10 C9 C8 121.9(2) . . ?
C13 C12 C9 120.8(2) . . ?
N1 C1 C2 124.2(2) . . ?
N1 C5 C4 123.9(3) . . ?
C5 C4 C3 120.5(2) . . ?
C3 C6 C7 113.3(2) . . ?
N2 C11 C10 124.0(2) . . ?
C6 C7 C8 111.8(2) . . ?
C11 C10 C9 120.4(2) . . ?
O2 S O2 113.9(2) 2_656 . ?
O2 S O1 109.82(12) 2_656 2_656 ?
O2 S O1 108.31(11) . 2_656 ?
O2 S O1 108.31(11) 2_656 . ?
O2 S O1 109.82(12) . . ?
O1 S O1 106.47(16) 2_656 . ?
S O1 Fe 173.35(13) . . ?

loop_
_geom_bond_atom_site_label_1
_geom_bond_atom_site_label_2
_geom_bond_distance
_geom_bond_site_symmetry_2
_geom_bond_publ_flag
Fe O1 2.0238(16) 5_656 ?
Fe O1 2.0239(16) . ?
Fe N1 2.248(2) . ?
Fe N1 2.248(2) 5_656 ?
Fe N2 2.252(2) 7_556 ?
Fe N2 2.252(2) 3_545 ?
N2 C11 1.337(3) . ?
N2 C13 1.343(3) . ?
N2 Fe 2.252(2) 3_455 ?
C8 C9 1.506(3) . ?
C8 C7 1.532(3) . ?
C3 C4 1.379(4) . ?
C3 C2 1.390(4) . ?
C3 C6 1.512(3) . ?
C2 C1 1.379(4) . ?
C13 C12 1.384(3) . ?
N1 C1 1.332(3) . ?
N1 C5 1.335(3) . ?
C9 C12 1.385(3) . ?
C9 C10 1.391(3) . ?
C5 C4 1.376(4) . ?
C6 C7 1.513(3) . ?
C11 C10 1.380(3) . ?
S O2 1.4409(18) 2_656 ?
S O2 1.4409(18) . ?
S O1 1.4712(17) 2_656 ?
S O1 1.4712(17) . ?
